data_7037335
loop_
_publ_author_name
'Honacker, Christian'
'Qu, Zheng-Wang'
'Tannert, Jens'
'Layh, Marcus'
'Hepp, Alexander'
'Grimme, Stefan'
'Uhl, Werner'

_publ_section_title
;
 Functionalized alkynyl-chlorogermanes: hydrometallation, Ge-Cl bond
 activation, Ge-H bond formation and chlorine-tert-butyl exchange via a
 transient germyl cation.
;
_journal_issue 14
_journal_name_full 'Dalton transactions (Cambridge, England : 2003)'
_journal_page_first 6159
_journal_page_last 6174
_journal_paper_doi 10.1039/c5dt03918e
_journal_volume 45
_journal_year 2016
_chemical_formula_sum 'C52 H84 Al2 Cl2 Ge2'
_chemical_formula_weight 979.23
_chemical_name_systematic
;
 ?
;
_chemical_properties_physical 'Air-sensitive, Hygroscopic'
_space_group_crystal_system triclinic
_space_group_IT_number 2
_space_group_name_Hall '-P 1'
_space_group_name_H-M_alt 'P -1'
_symmetry_space_group_name_Hall '-P 1'
_symmetry_space_group_name_H-M 'P -1'
_atom_sites_solution_hydrogens geom
_audit_creation_method SHELXL-2013
_audit_update_record
;
2015-09-30 deposited with the CCDC.
2015-11-19 downloaded from the CCDC.
;
_cell_angle_alpha 109.175(2)
_cell_angle_beta 96.345(2)
_cell_angle_gamma 100.563(2)
_cell_formula_units_Z 1
_cell_length_a 9.1520(3)
_cell_length_b 11.2250(4)
_cell_length_c 15.0549(5)
_cell_measurement_reflns_used 9079
_cell_measurement_temperature 153(2)
_cell_measurement_theta_max 30.057
_cell_measurement_theta_min 2.611
_cell_volume 1411.56(9)
_computing_cell_refinement 'Bruker SAINT+'
_computing_data_collection 'Bruker SMART'
_computing_data_reduction 'Bruker SHELXTL'
_computing_molecular_graphics 'Bruker SHELXTL'
_computing_publication_material 'Bruker SHELXTL'
_computing_structure_refinement 'SHELXL-2013 (Sheldrick, 2013)'
_computing_structure_solution 'SHELXS-2013 (Sheldrick, 2013)'
_diffrn_ambient_temperature 153(2)
_diffrn_measured_fraction_theta_full 0.997
_diffrn_measured_fraction_theta_max 0.990
_diffrn_measurement_device_type 'CCD area detector'
_diffrn_measurement_method 'omega scans'
_diffrn_radiation_type MoK\a
_diffrn_radiation_wavelength 0.71073
_diffrn_reflns_av_R_equivalents 0.0287
_diffrn_reflns_av_unetI/netI 0.0448
_diffrn_reflns_Laue_measured_fraction_full 0.997
_diffrn_reflns_Laue_measured_fraction_max 0.990
_diffrn_reflns_limit_h_max 12
_diffrn_reflns_limit_h_min -12
_diffrn_reflns_limit_k_max 15
_diffrn_reflns_limit_k_min -15
_diffrn_reflns_limit_l_max 21
_diffrn_reflns_limit_l_min -20
_diffrn_reflns_number 17869
_diffrn_reflns_point_group_measured_fraction_full 0.997
_diffrn_reflns_point_group_measured_fraction_max 0.990
_diffrn_reflns_theta_full 25.242
_diffrn_reflns_theta_max 30.028
_diffrn_reflns_theta_min 2.843
_diffrn_source microsource
_exptl_absorpt_coefficient_mu 1.220
_exptl_absorpt_correction_T_max 0.7460
_exptl_absorpt_correction_T_min 0.6762
_exptl_absorpt_correction_type empirical
_exptl_absorpt_process_details SADABS
_exptl_crystal_colour colourless
_exptl_crystal_density_diffrn 1.152
_exptl_crystal_description block
_exptl_crystal_F_000 520
_exptl_crystal_size_max 0.450
_exptl_crystal_size_mid 0.110
_exptl_crystal_size_min 0.040
_refine_diff_density_max 0.606
_refine_diff_density_min -0.338
_refine_diff_density_rms 0.069
_refine_ls_extinction_method none
_refine_ls_goodness_of_fit_ref 1.052
_refine_ls_hydrogen_treatment constr
_refine_ls_matrix_type full
_refine_ls_number_parameters 305
_refine_ls_number_reflns 8159
_refine_ls_number_restraints 64
_refine_ls_restrained_S_all 1.053
_refine_ls_R_factor_all 0.0531
_refine_ls_R_factor_gt 0.0384
_refine_ls_shift/su_max 0.001
_refine_ls_shift/su_mean 0.000
_refine_ls_structure_factor_coef Fsqd
_refine_ls_weighting_details 'w=1/[\s^2^(Fo^2^)+(0.0430P)^2^+0.1829P] where P=(Fo^2^+2Fc^2^)/3'
_refine_ls_weighting_scheme calc
_refine_ls_wR_factor_gt 0.0839
_refine_ls_wR_factor_ref 0.0891
_reflns_Friedel_coverage 0.000
_reflns_number_gt 6640
_reflns_number_total 8159
_reflns_threshold_expression 'I > 2\s(I)'
_cod_data_source_file c5dt03918e2.cif
_cod_data_source_block sadp-1
_cod_depositor_comments 'Adding full bibliography for 7037325--7037335.cif.'
_cod_database_code 7037335
_shelx_space_group_comment
;
The symmetry employed for this shelxl refinement is uniquely defined
by the following loop, which should always be used as a source of
symmetry information in preference to the above space-group names.
They are only intended as comments.
;
_shelx_estimated_absorpt_t_min 0.610
_shelx_estimated_absorpt_t_max 0.953
_shelxl_version_number 2013-4

loop_
_space_group_symop_operation_xyz
'x, y, z'
'-x, -y, -z'

loop_
_atom_site_label
_atom_site_type_symbol
_atom_site_fract_x
_atom_site_fract_y
_atom_site_fract_z
_atom_site_U_iso_or_equiv
_atom_site_adp_type
_atom_site_occupancy
_atom_site_site_symmetry_order
_atom_site_calc_flag
_atom_site_refinement_flags_posn
_atom_site_refinement_flags_adp
_atom_site_refinement_flags_occupancy
_atom_site_disorder_assembly
_atom_site_disorder_group
Ge1 Ge 0.17716(2) 0.17743(2) 0.31204(2) 0.02185(6) Uani 1 1 d . . . . .
C11 C 0.21946(19) 0.30654(17) 0.25277(13) 0.0258(4) Uani 1 1 d . . . . .
C12 C 0.2643(2) 0.39215(18) 0.22463(15) 0.0317(4) Uani 1 1 d D . . . .
C13 C 0.3288(2) 0.4986(2) 0.19196(19) 0.0439(5) Uani 1 1 d D . . . .
C14 C 0.2241(5) 0.4875(5) 0.1001(4) 0.0830(19) Uani 0.741(7) 1 d D U P A 1
H14A H 0.2132 0.4036 0.0521 0.100 Uiso 0.741(7) 1 calc R U P A 1
H14B H 0.2676 0.5535 0.0769 0.100 Uiso 0.741(7) 1 calc R U P A 1
H14C H 0.1267 0.4986 0.1143 0.100 Uiso 0.741(7) 1 calc R U P A 1
C15 C 0.4814(5) 0.4865(5) 0.1705(5) 0.0716(17) Uani 0.741(7) 1 d D U P A 1
H15A H 0.5478 0.4972 0.2279 0.086 Uiso 0.741(7) 1 calc R U P A 1
H15B H 0.5209 0.5521 0.1459 0.086 Uiso 0.741(7) 1 calc R U P A 1
H15C H 0.4740 0.4023 0.1237 0.086 Uiso 0.741(7) 1 calc R U P A 1
C16 C 0.3376(6) 0.6295(3) 0.2692(4) 0.0781(17) Uani 0.741(7) 1 d D U P A 1
H16A H 0.2386 0.6343 0.2833 0.094 Uiso 0.741(7) 1 calc R U P A 1
H16B H 0.3753 0.6979 0.2469 0.094 Uiso 0.741(7) 1 calc R U P A 1
H16C H 0.4043 0.6384 0.3261 0.094 Uiso 0.741(7) 1 calc R U P A 1
C14A C 0.361(2) 0.4405(11) 0.0905(10) 0.101(7) Uani 0.259(7) 1 d D U P A 2
H14D H 0.2680 0.4068 0.0453 0.121 Uiso 0.259(7) 1 calc R U P A 2
H14E H 0.4117 0.3717 0.0874 0.121 Uiso 0.259(7) 1 calc R U P A 2
H14F H 0.4250 0.5067 0.0755 0.121 Uiso 0.259(7) 1 calc R U P A 2
C15A C 0.2396(17) 0.5929(12) 0.2015(13) 0.081(5) Uani 0.259(7) 1 d D U P A 2
H15D H 0.1358 0.5497 0.1739 0.097 Uiso 0.259(7) 1 calc R U P A 2
H15E H 0.2757 0.6498 0.1690 0.097 Uiso 0.259(7) 1 calc R U P A 2
H15F H 0.2474 0.6425 0.2681 0.097 Uiso 0.259(7) 1 calc R U P A 2
C16A C 0.4850(17) 0.5610(18) 0.2563(16) 0.149(11) Uani 0.259(7) 1 d D U P A 2
H16D H 0.5284 0.6390 0.2461 0.178 Uiso 0.259(7) 1 calc R U P A 2
H16E H 0.5496 0.5016 0.2410 0.178 Uiso 0.259(7) 1 calc R U P A 2
H16F H 0.4747 0.5816 0.3221 0.178 Uiso 0.259(7) 1 calc R U P A 2
C21 C 0.1064(2) 0.27091(17) 0.42709(13) 0.0252(4) Uani 1 1 d . . . . .
C22 C -0.0470(2) 0.24917(18) 0.43163(13) 0.0286(4) Uani 1 1 d . . . . .
H22 H -0.1170 0.1828 0.3801 0.034 Uiso 1 1 calc R U . . .
C23 C -0.0996(2) 0.3219(2) 0.50925(14) 0.0332(4) Uani 1 1 d . . . . .
H23 H -0.2047 0.3051 0.5108 0.040 Uiso 1 1 calc R U . . .
C24 C 0.0004(2) 0.41934(19) 0.58481(14) 0.0342(4) Uani 1 1 d . . . . .
H24 H -0.0357 0.4698 0.6381 0.041 Uiso 1 1 calc R U . . .
C25 C 0.1528(2) 0.44271(19) 0.58229(14) 0.0365(5) Uani 1 1 d . . . . .
H25 H 0.2220 0.5093 0.6341 0.044 Uiso 1 1 calc R U . . .
C26 C 0.2053(2) 0.36920(19) 0.50421(14) 0.0320(4) Uani 1 1 d . . . . .
H26 H 0.3106 0.3862 0.5033 0.038 Uiso 1 1 calc R U . . .
C31 C 0.01156(18) 0.04829(16) 0.21512(12) 0.0218(3) Uani 1 1 d . . . . .
Al1 Al -0.03841(5) 0.09471(5) 0.10303(4) 0.01983(11) Uani 1 1 d . . . . .
Cl1 Cl 0.15605(4) 0.10467(4) 0.02184(3) 0.02567(10) Uani 1 1 d . . . . .
C51 C -0.1799(2) 0.20402(18) 0.09149(14) 0.0308(4) Uani 1 1 d . . . . .
C52 C -0.1490(2) 0.3281(2) 0.17894(16) 0.0418(5) Uani 1 1 d . . . . .
H52A H -0.0502 0.3828 0.1827 0.063 Uiso 1 1 calc R U . . .
H52B H -0.1491 0.3062 0.2368 0.063 Uiso 1 1 calc R U . . .
H55C H -0.2279 0.3751 0.1736 0.063 Uiso 1 1 calc R U . . .
C53 C -0.3378(2) 0.1255(3) 0.0884(3) 0.0708(9) Uani 1 1 d . . . . .
H53A H -0.4119 0.1778 0.0863 0.106 Uiso 1 1 calc R U . . .
H53B H -0.3375 0.1021 0.1456 0.106 Uiso 1 1 calc R U . . .
H53C H -0.3647 0.0464 0.0312 0.106 Uiso 1 1 calc R U . . .
C54 C -0.1799(4) 0.2382(3) 0.00177(19) 0.0710(9) Uani 1 1 d . . . . .
H54A H -0.2585 0.2856 -0.0033 0.107 Uiso 1 1 calc R U . . .
H54B H -0.2003 0.1585 -0.0546 0.107 Uiso 1 1 calc R U . . .
H54C H -0.0810 0.2926 0.0054 0.107 Uiso 1 1 calc R U . . .
C32 C -0.0828(2) -0.05856(17) 0.21561(13) 0.0268(4) Uani 1 1 d D . . . .
H32 H -0.1607 -0.0958 0.1606 0.032 Uiso 1 1 calc R U . . .
C33 C -0.0948(2) -0.13389(19) 0.28264(15) 0.0341(4) Uani 1 1 d D . . . .
C34 C -0.0982(3) -0.2750(2) 0.22191(18) 0.0480(6) Uani 1 1 d D . . . .
H34A H -0.0033 -0.2784 0.1978 0.072 Uiso 1 1 calc R U . . .
H34B H -0.1831 -0.3075 0.1678 0.072 Uiso 1 1 calc R U . . .
H34C H -0.1104 -0.3291 0.2614 0.072 Uiso 1 1 calc R U . . .
C35 C -0.2443(3) -0.1305(3) 0.3186(2) 0.0581(7) Uani 1 1 d D . . . .
H35A H -0.2600 -0.1892 0.3543 0.087 Uiso 1 1 calc R U . . .
H35B H -0.3275 -0.1582 0.2639 0.087 Uiso 1 1 calc R U . . .
H35C H -0.2412 -0.0420 0.3605 0.087 Uiso 1 1 calc R U . . .
C36 C 0.0358(3) -0.0845(2) 0.36679(16) 0.0449(5) Uani 1 1 d D . . . .
H36A H 0.0414 0.0067 0.4037 0.067 Uiso 1 1 calc R U . . .
H36B H 0.1305 -0.0922 0.3432 0.067 Uiso 1 1 calc R U . . .
H36C H 0.0199 -0.1361 0.4078 0.067 Uiso 1 1 calc R U . . .
C41 C 0.3784(2) 0.1354(2) 0.33684(14) 0.0336(4) Uani 1 1 d . . . . .
C42 C 0.4063(3) 0.1112(3) 0.43172(17) 0.0477(6) Uani 1 1 d . . . . .
H42A H 0.3305 0.0353 0.4288 0.072 Uiso 1 1 calc R U . . .
H42B H 0.3986 0.1874 0.4847 0.072 Uiso 1 1 calc R U . . .
H42C H 0.5076 0.0954 0.4419 0.072 Uiso 1 1 calc R U . . .
C43 C 0.3840(3) 0.0159(2) 0.25259(18) 0.0478(6) Uani 1 1 d . . . . .
H43A H 0.3666 0.0330 0.1930 0.072 Uiso 1 1 calc R U . . .
H43B H 0.3055 -0.0582 0.2497 0.072 Uiso 1 1 calc R U . . .
H43C H 0.4835 -0.0038 0.2610 0.072 Uiso 1 1 calc R U . . .
C44 C 0.5042(2) 0.2488(2) 0.34141(18) 0.0462(6) Uani 1 1 d . . . . .
H44A H 0.6024 0.2273 0.3509 0.069 Uiso 1 1 calc R U . . .
H44B H 0.5014 0.3265 0.3948 0.069 Uiso 1 1 calc R U . . .
H44C H 0.4895 0.2652 0.2814 0.069 Uiso 1 1 calc R U . . .

loop_
_atom_site_aniso_label
_atom_site_aniso_U_11
_atom_site_aniso_U_22
_atom_site_aniso_U_33
_atom_site_aniso_U_23
_atom_site_aniso_U_13
_atom_site_aniso_U_12
Ge1 0.02421(9) 0.02249(10) 0.01726(10) 0.00504(7) 0.00142(6) 0.00688(7)
C11 0.0282(8) 0.0233(8) 0.0228(10) 0.0055(7) 0.0035(7) 0.0045(7)
C12 0.0278(9) 0.0272(9) 0.0381(12) 0.0095(8) 0.0058(8) 0.0061(8)
C13 0.0381(11) 0.0330(11) 0.0692(17) 0.0278(11) 0.0198(11) 0.0057(9)
C14 0.085(3) 0.080(3) 0.110(4) 0.078(3) 0.007(3) 0.004(3)
C15 0.051(2) 0.068(3) 0.128(5) 0.060(3) 0.051(3) 0.024(2)
C16 0.085(4) 0.0293(18) 0.124(5) 0.027(2) 0.046(3) 0.006(2)
C14A 0.166(18) 0.056(7) 0.116(13) 0.054(8) 0.101(13) 0.022(9)
C15A 0.105(11) 0.053(8) 0.131(15) 0.064(10) 0.069(11) 0.045(8)
C16A 0.099(12) 0.114(15) 0.22(2) 0.119(16) -0.080(14) -0.067(11)
C21 0.0342(9) 0.0232(8) 0.0189(9) 0.0070(7) 0.0037(7) 0.0104(7)
C22 0.0324(9) 0.0287(9) 0.0218(10) 0.0058(7) 0.0025(7) 0.0079(8)
C23 0.0366(10) 0.0361(10) 0.0280(11) 0.0097(8) 0.0076(8) 0.0131(9)
C24 0.0518(12) 0.0295(10) 0.0218(10) 0.0060(8) 0.0100(8) 0.0150(9)
C25 0.0481(11) 0.0289(10) 0.0228(10) -0.0003(8) -0.0003(8) 0.0073(9)
C26 0.0339(9) 0.0301(10) 0.0264(10) 0.0047(8) 0.0018(7) 0.0065(8)
C31 0.0255(8) 0.0222(8) 0.0169(8) 0.0049(6) 0.0043(6) 0.0073(7)
Al1 0.0228(2) 0.0219(2) 0.0146(3) 0.00468(19) 0.00437(18) 0.0076(2)
Cl1 0.02564(19) 0.0254(2) 0.0192(2) 0.00130(16) 0.00659(15) 0.00031(16)
C51 0.0300(9) 0.0295(9) 0.0284(10) 0.0034(8) -0.0021(7) 0.0134(8)
C52 0.0382(10) 0.0361(11) 0.0409(13) -0.0030(9) 0.0000(9) 0.0196(9)
C53 0.0259(10) 0.0506(15) 0.112(3) -0.0024(16) 0.0050(12) 0.0141(11)
C54 0.119(2) 0.0707(18) 0.0399(15) 0.0247(14) 0.0029(15) 0.0597(19)
C32 0.0305(8) 0.0268(9) 0.0236(10) 0.0096(7) 0.0060(7) 0.0060(7)
C33 0.0447(11) 0.0280(10) 0.0338(12) 0.0169(9) 0.0103(8) 0.0059(9)
C34 0.0699(15) 0.0289(11) 0.0459(15) 0.0177(10) 0.0092(12) 0.0061(11)
C35 0.0604(15) 0.0651(17) 0.070(2) 0.0448(15) 0.0341(14) 0.0156(13)
C36 0.0664(15) 0.0382(12) 0.0340(13) 0.0212(10) 0.0027(10) 0.0104(11)
C41 0.0291(9) 0.0413(11) 0.0286(11) 0.0087(9) -0.0002(7) 0.0142(8)
C42 0.0439(12) 0.0605(15) 0.0418(14) 0.0223(12) -0.0053(10) 0.0197(11)
C43 0.0437(12) 0.0548(14) 0.0444(14) 0.0078(11) 0.0059(10) 0.0298(11)
C44 0.0254(9) 0.0580(14) 0.0524(15) 0.0182(12) 0.0009(9) 0.0091(10)

loop_
_atom_type_symbol
_atom_type_description
_atom_type_scat_dispersion_real
_atom_type_scat_dispersion_imag
_atom_type_scat_source
C C 0.0033 0.0016 'International Tables Vol C Tables 4.2.6.8 and 6.1.1.4'
H H 0.0000 0.0000 'International Tables Vol C Tables 4.2.6.8 and 6.1.1.4'
Al Al 0.0645 0.0514 'International Tables Vol C Tables 4.2.6.8 and 6.1.1.4'
Cl Cl 0.1484 0.1585 'International Tables Vol C Tables 4.2.6.8 and 6.1.1.4'
Ge Ge 0.1547 1.8001 'International Tables Vol C Tables 4.2.6.8 and 6.1.1.4'

loop_
_geom_angle_atom_site_label_1
_geom_angle_atom_site_label_2
_geom_angle_atom_site_label_3
_geom_angle
_geom_angle_site_symmetry_3
C11 Ge1 C21 102.67(8) .
C11 Ge1 C31 100.56(7) .
C21 Ge1 C31 111.97(7) .
C11 Ge1 C41 103.49(8) .
C21 Ge1 C41 114.64(8) .
C31 Ge1 C41 120.23(8) .
C12 C11 Ge1 170.97(16) .
C11 C12 C13 176.8(2) .
C15A C13 C12 113.2(5) .
C12 C13 C15 109.3(2) .
C12 C13 C16 109.7(3) .
C15 C13 C16 110.8(3) .
C15A C13 C16A 110.3(10) .
C12 C13 C16A 104.3(6) .
C15A C13 C14A 113.8(9) .
C12 C13 C14A 109.5(4) .
C16A C13 C14A 105.0(11) .
C12 C13 C14 109.0(2) .
C15 C13 C14 109.3(3) .
C16 C13 C14 108.7(3) .
C13 C14 H14A 109.5 .
C13 C14 H14B 109.5 .
H14A C14 H14B 109.5 .
C13 C14 H14C 109.5 .
H14A C14 H14C 109.5 .
H14B C14 H14C 109.5 .
C13 C15 H15A 109.5 .
C13 C15 H15B 109.5 .
H15A C15 H15B 109.5 .
C13 C15 H15C 109.5 .
H15A C15 H15C 109.5 .
H15B C15 H15C 109.5 .
C13 C16 H16A 109.5 .
C13 C16 H16B 109.5 .
H16A C16 H16B 109.5 .
C13 C16 H16C 109.5 .
H16A C16 H16C 109.5 .
H16B C16 H16C 109.5 .
C13 C14A H14D 109.5 .
C13 C14A H14E 109.5 .
H14D C14A H14E 109.5 .
C13 C14A H14F 109.5 .
H14D C14A H14F 109.5 .
H14E C14A H14F 109.5 .
C13 C15A H15D 109.5 .
C13 C15A H15E 109.5 .
H15D C15A H15E 109.5 .
C13 C15A H15F 109.5 .
H15D C15A H15F 109.5 .
H15E C15A H15F 109.5 .
C13 C16A H16D 109.5 .
C13 C16A H16E 109.5 .
H16D C16A H16E 109.5 .
C13 C16A H16F 109.5 .
H16D C16A H16F 109.5 .
H16E C16A H16F 109.5 .
C22 C21 C26 117.41(17) .
C22 C21 Ge1 120.96(13) .
C26 C21 Ge1 121.42(14) .
C23 C22 C21 121.49(17) .
C23 C22 H22 119.3 .
C21 C22 H22 119.3 .
C22 C23 C24 120.16(19) .
C22 C23 H23 119.9 .
C24 C23 H23 119.9 .
C25 C24 C23 119.56(19) .
C25 C24 H24 120.2 .
C23 C24 H24 120.2 .
C24 C25 C26 120.15(18) .
C24 C25 H25 119.9 .
C26 C25 H25 119.9 .
C25 C26 C21 121.23(18) .
C25 C26 H26 119.4 .
C21 C26 H26 119.4 .
C32 C31 Al1 114.41(13) .
C32 C31 Ge1 131.96(14) .
Al1 C31 Ge1 113.25(9) .
C31 Al1 C51 125.01(8) .
C31 Al1 Cl1 112.31(5) .
C51 Al1 Cl1 116.08(7) .
C31 Al1 Cl1 105.01(5) 2
C51 Al1 Cl1 102.04(6) 2
Cl1 Al1 Cl1 87.03(2) 2
Al1 Cl1 Al1 92.97(2) 2
C54 C51 C52 109.38(19) .
C54 C51 C53 109.4(2) .
C52 C51 C53 106.61(19) .
C54 C51 Al1 112.97(16) .
C52 C51 Al1 111.99(12) .
C53 C51 Al1 106.26(15) .
C51 C52 H52A 109.5 .
C51 C52 H52B 109.5 .
H52A C52 H52B 109.5 .
C51 C52 H55C 109.5 .
H52A C52 H55C 109.5 .
H52B C52 H55C 109.5 .
C51 C53 H53A 109.5 .
C51 C53 H53B 109.5 .
H53A C53 H53B 109.5 .
C51 C53 H53C 109.5 .
H53A C53 H53C 109.5 .
H53B C53 H53C 109.5 .
C51 C54 H54A 109.5 .
C51 C54 H54B 109.5 .
H54A C54 H54B 109.5 .
C51 C54 H54C 109.5 .
H54A C54 H54C 109.5 .
H54B C54 H54C 109.5 .
C31 C32 C33 135.50(17) .
C31 C32 H32 112.3 .
C33 C32 H32 112.3 .
C32 C33 C36 113.71(16) .
C32 C33 C35 108.90(17) .
C36 C33 C35 110.0(2) .
C32 C33 C34 106.10(17) .
C36 C33 C34 109.31(18) .
C35 C33 C34 108.66(19) .
C33 C34 H34A 109.5 .
C33 C34 H34B 109.5 .
H34A C34 H34B 109.5 .
C33 C34 H34C 109.5 .
H34A C34 H34C 109.5 .
H34B C34 H34C 109.5 .
C33 C35 H35A 109.5 .
C33 C35 H35B 109.5 .
H35A C35 H35B 109.5 .
C33 C35 H35C 109.5 .
H35A C35 H35C 109.5 .
H35B C35 H35C 109.5 .
C33 C36 H36A 109.5 .
C33 C36 H36B 109.5 .
H36A C36 H36B 109.5 .
C33 C36 H36C 109.5 .
H36A C36 H36C 109.5 .
H36B C36 H36C 109.5 .
C43 C41 C44 108.56(19) .
C43 C41 C42 110.47(19) .
C44 C41 C42 108.05(17) .
C43 C41 Ge1 107.74(12) .
C44 C41 Ge1 109.19(14) .
C42 C41 Ge1 112.76(14) .
C41 C42 H42A 109.5 .
C41 C42 H42B 109.5 .
H42A C42 H42B 109.5 .
C41 C42 H42C 109.5 .
H42A C42 H42C 109.5 .
H42B C42 H42C 109.5 .
C41 C43 H43A 109.5 .
C41 C43 H43B 109.5 .
H43A C43 H43B 109.5 .
C41 C43 H43C 109.5 .
H43A C43 H43C 109.5 .
H43B C43 H43C 109.5 .
C41 C44 H44A 109.5 .
C41 C44 H44B 109.5 .
H44A C44 H44B 109.5 .
C41 C44 H44C 109.5 .
H44A C44 H44C 109.5 .
H44B C44 H44C 109.5 .

loop_
_geom_bond_atom_site_label_1
_geom_bond_atom_site_label_2
_geom_bond_distance
_geom_bond_site_symmetry_2
Ge1 C11 1.9408(19) .
Ge1 C21 1.9554(18) .
Ge1 C31 1.9605(16) .
Ge1 C41 2.0091(18) .
C11 C12 1.197(3) .
C12 C13 1.486(3) .
C13 C15A 1.433(9) .
C13 C15 1.488(4) .
C13 C16 1.527(5) .
C13 C16A 1.534(10) .
C13 C14A 1.538(10) .
C13 C14 1.549(5) .
C14 H14A 0.9599 .
C14 H14B 0.9599 .
C14 H14C 0.9599 .
C15 H15A 0.9599 .
C15 H15B 0.9599 .
C15 H15C 0.9599 .
C16 H16A 0.9599 .
C16 H16B 0.9599 .
C16 H16C 0.9599 .
C14A H14D 0.9599 .
C14A H14E 0.9599 .
C14A H14F 0.9599 .
C15A H15D 0.9599 .
C15A H15E 0.9599 .
C15A H15F 0.9599 .
C16A H16D 0.9599 .
C16A H16E 0.9599 .
C16A H16F 0.9599 .
C21 C22 1.393(3) .
C21 C26 1.395(2) .
C22 C23 1.380(3) .
C22 H22 0.9500 .
C23 C24 1.383(3) .
C23 H23 0.9500 .
C24 C25 1.378(3) .
C24 H24 0.9500 .
C25 C26 1.388(3) .
C25 H25 0.9500 .
C26 H26 0.9500 .
C31 C32 1.346(2) .
C31 Al1 1.9552(18) .
Al1 C51 1.9712(18) .
Al1 Cl1 2.2741(7) .
Al1 Cl1 2.3680(6) 2
Cl1 Al1 2.3680(6) 2
C51 C54 1.521(3) .
C51 C52 1.524(3) .
C51 C53 1.536(3) .
C52 H52A 0.9800 .
C52 H52B 0.9800 .
C52 H55C 0.9800 .
C53 H53A 0.9800 .
C53 H53B 0.9800 .
C53 H53C 0.9800 .
C54 H54A 0.9800 .
C54 H54B 0.9800 .
C54 H54C 0.9800 .
C32 C33 1.515(3) .
C32 H32 0.9500 .
C33 C36 1.517(3) .
C33 C35 1.528(3) .
C33 C34 1.540(3) .
C34 H34A 0.9800 .
C34 H34B 0.9800 .
C34 H34C 0.9800 .
C35 H35A 0.9800 .
C35 H35B 0.9800 .
C35 H35C 0.9800 .
C36 H36A 0.9800 .
C36 H36B 0.9800 .
C36 H36C 0.9800 .
C41 C43 1.528(3) .
C41 C44 1.529(3) .
C41 C42 1.543(3) .
C42 H42A 0.9800 .
C42 H42B 0.9800 .
C42 H42C 0.9800 .
C43 H43A 0.9800 .
C43 H43B 0.9800 .
C43 H43C 0.9800 .
C44 H44A 0.9800 .
C44 H44B 0.9800 .
C44 H44C 0.9800 .

loop_
_geom_torsion_atom_site_label_1
_geom_torsion_atom_site_label_2
_geom_torsion_atom_site_label_3
_geom_torsion_atom_site_label_4
_geom_torsion
C26 C21 C22 C23 0.1(3)
Ge1 C21 C22 C23 -174.63(15)
C21 C22 C23 C24 0.2(3)
C22 C23 C24 C25 -0.4(3)
C23 C24 C25 C26 0.2(3)
C24 C25 C26 C21 0.0(3)
C22 C21 C26 C25 -0.2(3)
Ge1 C21 C26 C25 174.49(15)
Al1 C31 C32 C33 179.91(18)
Ge1 C31 C32 C33 -7.8(3)
C31 C32 C33 C36 -5.3(3)
C31 C32 C33 C35 117.8(3)
C31 C32 C33 C34 -125.4(2)
